data_4109105
loop_
_publ_author_name
'Iwao Okamoto'
'Mayumi Nabeta'
'Yasuko Hayakawa'
'Nobuyoshi Morita'
'Tetsuya Takeya'
'Hyuma Masu'
'Isao Azumaya'
'Osamu Tamura'

_publ_contact_author_address
;Showa Pharmaceutical University, 
3-3165 Higashi-Tamagawagakuen, Machida, Tokyo
194-8543, Japan
;
_publ_contact_author_email iokamoto@ac.shoyaku.ac.jp
_publ_contact_author_fax +81-42-721-1579
_publ_contact_author_name 'Iwao Okamoto'
_publ_contact_author_phone +81-42-721-1579
_publ_section_title
;
 Acid-Induced Molecular Folding and Unfolding of N-Methyl Aromatic Amide
 Bearing 2,6-Disubstituted Pyridines
;
_journal_name_full 'Journal of the American Chemical Society'
_journal_page_first 1892
_journal_page_last 1893
_journal_paper_doi 10.1021/ja0682879
_journal_volume 129
_journal_year 2007
_chemical_formula_sum 'C33 H29 N9 O4'
_chemical_formula_weight 615.65
_chemical_name_systematic
;
 ?
;
_space_group_IT_number 36
_symmetry_cell_setting orthorhombic
_symmetry_space_group_name_Hall 'C 2c -2'
_symmetry_space_group_name_H-M 'C m c 21'
_atom_sites_solution_hydrogens geom
_atom_sites_solution_primary direct
_atom_sites_solution_secondary difmap
_audit_creation_method SHELXL-97
_cell_angle_alpha 90.00
_cell_angle_beta 90.00
_cell_angle_gamma 90.00
_cell_formula_units_Z 4
_cell_length_a 37.074(2)
_cell_length_b 9.0221(5)
_cell_length_c 9.3593(5)
_cell_measurement_reflns_used 1083
_cell_measurement_temperature 120
_cell_measurement_theta_max 20.87
_cell_measurement_theta_min 4.40
_cell_volume 3130.5(3)
_computing_cell_refinement 'Bruker SMART'
_computing_data_collection 'Bruker SMART'
_computing_data_reduction 'Bruker SAINT'
_computing_molecular_graphics 'Bruker SHELXTL'
_computing_publication_material 'Bruker SHELXTL'
_computing_structure_refinement 'SHELXL-97 (Sheldrick, 1997)'
_computing_structure_solution 'SHELXS-97 (Sheldrick, 1990)'
_diffrn_ambient_temperature 120
_diffrn_measured_fraction_theta_full 0.996
_diffrn_measured_fraction_theta_max 0.996
_diffrn_measurement_device_type 'Bruker ApexII CCD area detector'
_diffrn_measurement_method 'phi and omega scans'
_diffrn_radiation_monochromator graphite
_diffrn_radiation_source 'fine-focus sealed tube'
_diffrn_radiation_type MoK\a
_diffrn_radiation_wavelength 0.71073
_diffrn_reflns_av_R_equivalents 0.0559
_diffrn_reflns_av_sigmaI/netI 0.0922
_diffrn_reflns_limit_h_max 46
_diffrn_reflns_limit_h_min -39
_diffrn_reflns_limit_k_max 11
_diffrn_reflns_limit_k_min -10
_diffrn_reflns_limit_l_max 11
_diffrn_reflns_limit_l_min -11
_diffrn_reflns_number 7600
_diffrn_reflns_theta_full 25.00
_diffrn_reflns_theta_max 26.90
_diffrn_reflns_theta_min 2.80
_exptl_absorpt_coefficient_mu 0.090
_exptl_absorpt_correction_T_max 0.9991
_exptl_absorpt_correction_T_min 0.9911
_exptl_absorpt_correction_type empirical
_exptl_absorpt_process_details 'SADABS Sheldrick 1996'
_exptl_crystal_colour colourless
_exptl_crystal_density_diffrn 1.306
_exptl_crystal_description plate
_exptl_crystal_F_000 1288
_exptl_crystal_size_max 0.10
_exptl_crystal_size_mid 0.05
_exptl_crystal_size_min 0.01
_refine_diff_density_max 0.240
_refine_diff_density_min -0.211
_refine_diff_density_rms 0.048
_refine_ls_abs_structure_details 'Flack H D (1983), Acta Cryst. A39, 876-881'
_refine_ls_abs_structure_Flack -0.8(18)
_refine_ls_extinction_method none
_refine_ls_goodness_of_fit_ref 0.937
_refine_ls_hydrogen_treatment constr
_refine_ls_matrix_type full
_refine_ls_number_parameters 213
_refine_ls_number_reflns 3379
_refine_ls_number_restraints 1
_refine_ls_restrained_S_all 0.936
_refine_ls_R_factor_all 0.0950
_refine_ls_R_factor_gt 0.0531
_refine_ls_shift/su_max 0.001
_refine_ls_shift/su_mean 0.000
_refine_ls_structure_factor_coef Fsqd
_refine_ls_weighting_details 'calc w=1/[\s^2^(Fo^2^)+(0.0487P)^2^+0.0000P] where P=(Fo^2^+2Fc^2^)/3'
_refine_ls_weighting_scheme calc
_refine_ls_wR_factor_gt 0.0990
_refine_ls_wR_factor_ref 0.1133
_reflns_number_gt 2126
_reflns_number_total 3379
_reflns_threshold_expression >2sigma(I)
_cod_data_source_file ja0682879si20061120_025750.cif
_cod_data_source_block compound2(a0509121mas)
_cod_database_code 4109105

loop_
_symmetry_equiv_pos_as_xyz
'x, y, z'
'-x, -y, z+1/2'
'x, -y, z+1/2'
'-x, y, z'
'x+1/2, y+1/2, z'
'-x+1/2, -y+1/2, z+1/2'
'x+1/2, -y+1/2, z+1/2'
'-x+1/2, y+1/2, z'

loop_
_atom_site_label
_atom_site_type_symbol
_atom_site_fract_x
_atom_site_fract_y
_atom_site_fract_z
_atom_site_U_iso_or_equiv
_atom_site_adp_type
_atom_site_occupancy
_atom_site_symmetry_multiplicity
_atom_site_calc_flag
_atom_site_refinement_flags
O1 O 0.06630(4) 0.2417(2) -0.2503(2) 0.0315(5) Uani 1 1 d .
N2 N 0.09173(6) 0.2782(3) -0.0336(2) 0.0252(6) Uani 1 1 d .
O2 O 0.19753(5) 0.0632(3) 0.3857(2) 0.0436(6) Uani 1 1 d .
N4 N 0.14369(6) 0.1806(3) 0.4074(3) 0.0276(6) Uani 1 1 d .
N1 N 0.0000 0.2297(4) -0.1002(3) 0.0223(8) Uani 1 2 d S
N5 N 0.18039(6) 0.4091(3) 0.2456(3) 0.0329(6) Uani 1 1 d .
N3 N 0.11509(6) 0.2302(3) 0.1925(2) 0.0242(6) Uani 1 1 d .
C6 C 0.08837(7) 0.2933(3) 0.1190(3) 0.0226(7) Uani 1 1 d .
C7 C 0.05987(8) 0.3691(4) 0.1792(3) 0.0299(7) Uani 1 1 d .
H7 H 0.0418 0.4147 0.1221 0.036 Uiso 1 1 calc R
C10 C 0.11432(7) 0.2453(4) 0.3343(3) 0.0262(7) Uani 1 1 d .
C9 C 0.08649(8) 0.3149(3) 0.4070(3) 0.0301(7) Uani 1 1 d .
H9 H 0.0865 0.3206 0.5084 0.036 Uiso 1 1 calc R
C3 C 0.03093(7) 0.1719(3) -0.0514(3) 0.0230(7) Uani 1 1 d .
C8 C 0.05884(8) 0.3754(4) 0.3279(3) 0.0326(8) Uani 1 1 d .
H8 H 0.0391 0.4215 0.3747 0.039 Uiso 1 1 calc R
C5 C 0.12629(7) 0.3210(4) -0.0987(3) 0.0329(8) Uani 1 1 d .
H5A H 0.1392 0.2318 -0.1294 0.049 Uiso 1 1 calc R
H5B H 0.1409 0.3749 -0.0285 0.049 Uiso 1 1 calc R
H5C H 0.1218 0.3848 -0.1816 0.049 Uiso 1 1 calc R
C4 C 0.06426(7) 0.2367(3) -0.1195(3) 0.0236(7) Uani 1 1 d .
C13 C 0.18919(7) 0.2654(4) 0.2302(3) 0.0294(7) Uani 1 1 d .
C12 C 0.17688(8) 0.1602(4) 0.3438(3) 0.0283(7) Uani 1 1 d .
C1 C 0.0000 -0.0066(6) 0.0901(5) 0.0321(10) Uani 1 2 d S
H1 H 0.0000 -0.0882 0.1543 0.039 Uiso 1 2 calc SR
C2 C 0.03210(7) 0.0532(3) 0.0431(3) 0.0297(7) Uani 1 1 d .
H2 H 0.0545 0.0141 0.0747 0.036 Uiso 1 1 calc R
C14 C 0.21138(8) 0.2128(4) 0.1225(4) 0.0393(9) Uani 1 1 d .
H14 H 0.2170 0.1103 0.1165 0.047 Uiso 1 1 calc R
C11 C 0.13703(8) 0.0967(4) 0.5387(3) 0.0374(8) Uani 1 1 d .
H11A H 0.1305 -0.0055 0.5145 0.056 Uiso 1 1 calc R
H11B H 0.1172 0.1429 0.5919 0.056 Uiso 1 1 calc R
H11C H 0.1589 0.0967 0.5976 0.056 Uiso 1 1 calc R
C15 C 0.22537(8) 0.3119(5) 0.0236(4) 0.0445(9) Uani 1 1 d .
H15 H 0.2403 0.2786 -0.0524 0.053 Uiso 1 1 calc R
C17 C 0.19469(8) 0.5037(5) 0.1495(4) 0.0385(8) Uani 1 1 d .
H17 H 0.1891 0.6060 0.1584 0.046 Uiso 1 1 calc R
C16 C 0.21700(8) 0.4604(4) 0.0388(4) 0.0393(9) Uani 1 1 d .
H16 H 0.2264 0.5316 -0.0259 0.047 Uiso 1 1 calc R

loop_
_atom_site_aniso_label
_atom_site_aniso_U_11
_atom_site_aniso_U_22
_atom_site_aniso_U_33
_atom_site_aniso_U_23
_atom_site_aniso_U_13
_atom_site_aniso_U_12
O1 0.0269(10) 0.0515(15) 0.0163(10) 0.0041(11) -0.0009(10) -0.0019(9)
N2 0.0181(12) 0.0419(17) 0.0155(11) 0.0016(12) 0.0024(9) -0.0005(11)
O2 0.0313(12) 0.0581(16) 0.0416(14) 0.0167(13) -0.0017(11) 0.0081(11)
N4 0.0236(12) 0.0396(16) 0.0195(12) 0.0065(13) 0.0005(11) -0.0002(12)
N1 0.0213(16) 0.036(2) 0.0096(15) -0.0081(17) 0.000 0.000
N5 0.0335(13) 0.0397(17) 0.0254(13) 0.0000(15) -0.0018(12) -0.0057(12)
N3 0.0197(12) 0.0314(16) 0.0216(12) -0.0033(12) -0.0020(10) -0.0026(11)
C6 0.0224(15) 0.0295(19) 0.0159(14) -0.0022(13) -0.0007(12) -0.0019(13)
C7 0.0304(16) 0.037(2) 0.0219(15) 0.0015(15) 0.0012(13) -0.0019(14)
C10 0.0263(16) 0.0348(19) 0.0174(15) -0.0004(14) -0.0006(12) -0.0045(14)
C9 0.0328(16) 0.042(2) 0.0153(14) -0.0013(15) -0.0022(14) -0.0028(15)
C3 0.0219(15) 0.0316(19) 0.0156(13) -0.0033(13) -0.0013(11) 0.0002(13)
C8 0.0284(17) 0.044(2) 0.0257(16) -0.0067(16) 0.0035(14) 0.0038(14)
C5 0.0222(15) 0.055(2) 0.0212(15) -0.0023(17) 0.0035(14) -0.0028(14)
C4 0.0198(13) 0.0322(18) 0.0187(15) 0.0018(14) -0.0008(12) 0.0017(12)
C13 0.0190(13) 0.044(2) 0.0246(17) 0.0023(16) -0.0037(13) -0.0052(14)
C12 0.0239(15) 0.041(2) 0.0199(15) 0.0023(15) -0.0064(12) 0.0009(14)
C1 0.032(2) 0.037(3) 0.027(2) 0.008(2) 0.000 0.000
C2 0.0266(15) 0.041(2) 0.0213(15) 0.0045(16) 0.0006(14) 0.0046(13)
C14 0.0262(17) 0.050(2) 0.042(2) 0.0056(18) 0.0051(16) 0.0034(16)
C11 0.0383(18) 0.049(2) 0.0249(15) 0.0091(17) -0.0001(15) 0.0025(15)
C15 0.0308(17) 0.068(3) 0.0353(19) 0.005(2) 0.0079(16) -0.0019(18)
C17 0.0413(18) 0.041(2) 0.0335(18) 0.0023(16) -0.0081(16) -0.0101(17)
C16 0.0306(17) 0.057(3) 0.0304(17) 0.0150(18) -0.0065(16) -0.0135(16)

loop_
_atom_type_symbol
_atom_type_description
_atom_type_scat_dispersion_real
_atom_type_scat_dispersion_imag
_atom_type_scat_source
C C 0.0033 0.0016 'International Tables Vol C Tables 4.2.6.8 and 6.1.1.4'
H H 0.0000 0.0000 'International Tables Vol C Tables 4.2.6.8 and 6.1.1.4'
N N 0.0061 0.0033 'International Tables Vol C Tables 4.2.6.8 and 6.1.1.4'
O O 0.0106 0.0060 'International Tables Vol C Tables 4.2.6.8 and 6.1.1.4'

loop_
_geom_angle_atom_site_label_1
_geom_angle_atom_site_label_2
_geom_angle_atom_site_label_3
_geom_angle
_geom_angle_site_symmetry_1
_geom_angle_site_symmetry_3
C4 N2 C6 123.5(2) . .
C4 N2 C5 118.9(2) . .
C6 N2 C5 117.5(2) . .
C12 N4 C10 122.3(2) . .
C12 N4 C11 116.3(2) . .
C10 N4 C11 119.4(2) . .
C3 N1 C3 117.7(3) . 4
C13 N5 C17 116.3(3) . .
C6 N3 C10 117.0(3) . .
N3 C6 C7 124.8(2) . .
N3 C6 N2 114.0(2) . .
C7 C6 N2 121.2(3) . .
C6 C7 C8 116.7(3) . .
C6 C7 H7 121.7 . .
C8 C7 H7 121.7 . .
N3 C10 C9 123.4(3) . .
N3 C10 N4 115.0(3) . .
C9 C10 N4 121.5(2) . .
C8 C9 C10 118.0(3) . .
C8 C9 H9 121.0 . .
C10 C9 H9 121.0 . .
N1 C3 C2 122.9(3) . .
N1 C3 C4 114.0(3) . .
C2 C3 C4 122.8(2) . .
C9 C8 C7 120.0(3) . .
C9 C8 H8 120.0 . .
C7 C8 H8 120.0 . .
N2 C5 H5A 109.5 . .
N2 C5 H5B 109.5 . .
H5A C5 H5B 109.5 . .
N2 C5 H5C 109.5 . .
H5A C5 H5C 109.5 . .
H5B C5 H5C 109.5 . .
O1 C4 N2 122.5(2) . .
O1 C4 C3 119.1(2) . .
N2 C4 C3 118.3(2) . .
N5 C13 C14 123.5(3) . .
N5 C13 C12 117.5(3) . .
C14 C13 C12 118.8(3) . .
O2 C12 N4 120.9(3) . .
O2 C12 C13 119.3(3) . .
N4 C12 C13 119.6(3) . .
C2 C1 C2 119.3(4) . 4
C2 C1 H1 120.3 . .
C2 C1 H1 120.3 4 .
C1 C2 C3 118.5(3) . .
C1 C2 H2 120.7 . .
C3 C2 H2 120.7 . .
C13 C14 C15 119.2(3) . .
C13 C14 H14 120.4 . .
C15 C14 H14 120.4 . .
N4 C11 H11A 109.5 . .
N4 C11 H11B 109.5 . .
H11A C11 H11B 109.5 . .
N4 C11 H11C 109.5 . .
H11A C11 H11C 109.5 . .
H11B C11 H11C 109.5 . .
C16 C15 C14 118.2(3) . .
C16 C15 H15 120.9 . .
C14 C15 H15 120.9 . .
N5 C17 C16 123.8(4) . .
N5 C17 H17 118.1 . .
C16 C17 H17 118.1 . .
C17 C16 C15 119.0(3) . .
C17 C16 H16 120.5 . .
C15 C16 H16 120.5 . .

loop_
_geom_bond_atom_site_label_1
_geom_bond_atom_site_label_2
_geom_bond_distance
_geom_bond_site_symmetry_2
O1 C4 1.227(3) .
N2 C4 1.351(3) .
N2 C6 1.440(3) .
N2 C5 1.471(3) .
O2 C12 1.227(3) .
N4 C12 1.379(3) .
N4 C10 1.412(4) .
N4 C11 1.464(4) .
N1 C3 1.340(3) .
N1 C3 1.340(3) 4
N5 C13 1.345(4) .
N5 C17 1.349(4) .
N3 C6 1.334(3) .
N3 C10 1.334(3) .
C6 C7 1.379(4) .
C7 C8 1.393(4) .
C7 H7 0.9500 .
C10 C9 1.386(4) .
C9 C8 1.378(4) .
C9 H9 0.9500 .
C3 C2 1.390(4) .
C3 C4 1.508(4) .
C8 H8 0.9500 .
C5 H5A 0.9800 .
C5 H5B 0.9800 .
C5 H5C 0.9800 .
C13 C14 1.384(4) .
C13 C12 1.497(4) .
C1 C2 1.379(4) .
C1 C2 1.379(4) 4
C1 H1 0.9500 .
C2 H2 0.9500 .
C14 C15 1.387(5) .
C14 H14 0.9500 .
C11 H11A 0.9800 .
C11 H11B 0.9800 .
C11 H11C 0.9800 .
C15 C16 1.382(5) .
C15 H15 0.9500 .
C17 C16 1.382(5) .
C17 H17 0.9500 .
C16 H16 0.9500 .

loop_
_platon_squeeze_void_nr
_platon_squeeze_void_average_x
_platon_squeeze_void_average_y
_platon_squeeze_void_average_z
_platon_squeeze_void_volume
_platon_squeeze_void_count_electrons
1 0.500 0.139 0.108 11.0 6.7
2 0.000 0.360 0.608 11.0 6.7
3 0.000 0.639 0.108 11.0 6.7
4 0.500 0.860 0.608 11.0 6.7
